data_3500051
loop_
_publ_author_name
'Armel Le Bail'

_publ_section_title
;
 BaZnGaF7 fluoride glass recrystallizing at 500 C in the BaMnFeF7
 structure type
;
_journal_name_full 'Personal communication to COD'
_journal_year 2016
_chemical_compound_source
;
Fluoride glass of composition BaZnGaF7 recrystallized at 500 C
;
_chemical_formula_sum 'Ba F7 Ga Zn'
_chemical_formula_weight 405.448
_space_group_IT_number 14
_symmetry_cell_setting monoclinic
_symmetry_Int_Tables_number 14
_symmetry_space_group_name_Hall '-P 2ybc'
_symmetry_space_group_name_H-M 'P 1 21/c 1'
_cell_angle_alpha 90.00000
_cell_angle_beta 95.021(3)
_cell_angle_gamma 90.00000
_cell_formula_units_Z 4
_cell_length_a 5.4045(4)
_cell_length_b 10.7701(8)
_cell_length_c 9.0421(7)
_cell_measurement_temperature 295
_cell_volume 524.29(7)
_computing_structure_refinement FULLPROF
_diffrn_ambient_temperature 295
_diffrn_radiation_monochromator graphite
_diffrn_radiation_probe x-ray
_diffrn_radiation_type CuK\a
_diffrn_radiation_wavelength 1.54184
_pd_meas_2theta_range_inc 0.020000
_pd_meas_2theta_range_max 79.98000
_pd_meas_2theta_range_min 10.00000
_pd_meas_number_of_points 3500
_pd_proc_2theta_range_inc 0.020000
_pd_proc_2theta_range_max 80.0002
_pd_proc_2theta_range_min 10.0202
_pd_proc_ls_prof_R_factor 6.9103
_pd_proc_ls_prof_wR_expected 1.4603
_pd_proc_ls_prof_wR_factor 9.7086
_pd_proc_wavelength 1.540560
_refine_ls_number_parameters 45
_refine_ls_number_reflns 725
_refine_ls_number_restraints 0
_refine_ls_R_I_factor 5.6456
_cod_data_source_file BaZnGaF7.cif
_cod_data_source_block BaZnGaF7
_cod_original_sg_symbol_H-M 'P 21/c'
_cod_database_code 3500051
_pd_proc_ls_prof_cr_factor 10.5258
_pd_proc_ls_prof_cwr_factor 13.4864
_pd_proc_ls_prof_cwr_expected 2.0285
_pd_proc_ls_prof_chi2 44.2028
_pd_proc_ls_prof_echi2 44.6608

loop_
_publ_manuscript_incl_extra_item
_publ_manuscript_incl_extra_info
_publ_manuscript_incl_extra_defn
'_pd_proc_ls_prof_cR_factor' 'Prof. R-factor CORRECTED for background' no
'_pd_proc_ls_prof_cwR_factor' 'wProf.R-factor CORRECTED for background' no
'_pd_proc_ls_prof_cwR_expected' 'wProf.Expected CORRECTED for background' no
'_pd_proc_ls_prof_chi2' 'Chi-square for all considered points' no
'_pd_proc_ls_prof_echi2' 'Chi-2 for points with Bragg contribution' no

loop_
_symmetry_equiv_pos_site_id
_symmetry_equiv_pos_as_xyz
1 x,y,z
2 -x,1/2+y,1/2-z
3 -x,-y,-z
4 x,1/2-y,1/2+z

loop_
_atom_site_label
_atom_site_type_symbol
_atom_site_thermal_displace_type
_atom_site_fract_x
_atom_site_fract_y
_atom_site_fract_z
_atom_site_occupancy
_atom_site_U_iso_or_equiv
_atom_site_calc_flag
_atom_site_refinement_flags
_atom_site_disorder_assembly
_atom_site_disorder_group
Ga Ga Uiso 0.6871(7) 0.1209(4) 0.7637(4) 1.000 0.0145(13) . . . .
Zn Zn Uiso 0.8151(7) 0.0630(4) 0.3864(4) 1.000 0.0142(14) . . . .
F1 F Uiso 0.417(3) 0.2782(13) 0.2775(15) 1.000 0.0163(18) . . . .
F2 F Uiso 0.507(2) 0.0289(15) 0.2629(14) 1.000 0.0163(18) . . . .
F3 F Uiso 0.136(2) 0.4060(12) 0.0104(15) 1.000 0.0163(18) . . . .
F4 F Uiso 0.983(2) 0.4782(13) 0.2714(16) 1.000 0.0163(18) . . . .
F5 F Uiso 0.114(3) 0.7349(13) 0.2182(16) 1.000 0.0163(18) . . . .
F6 F Uiso 0.328(2) 0.6453(15) 0.9443(15) 1.000 0.0163(18) . . . .
F7 F Uiso 0.720(3) 0.4060(12) 0.4611(14) 1.000 0.0163(18) . . . .
Ba Ba Uiso 0.2233(4) 0.16867(19) 0.0409(2) 1.000 0.0186(7) . . . .

loop_
_atom_type_symbol
_atom_type_scat_Cromer_Mann_a1
_atom_type_scat_Cromer_Mann_b1
_atom_type_scat_Cromer_Mann_a2
_atom_type_scat_Cromer_Mann_b2
_atom_type_scat_Cromer_Mann_a3
_atom_type_scat_Cromer_Mann_b3
_atom_type_scat_Cromer_Mann_a4
_atom_type_scat_Cromer_Mann_b4
_atom_type_scat_Cromer_Mann_c
_atom_type_scat_dispersion_real
_atom_type_scat_dispersion_imag
_atom_type_scat_source
Ba+2 20.18070 3.21367 19.11360 0.28331 10.90540 20.05580 0.77634 51.74600 3.02902 -1.33400 8.46000 International_Tables_for_Crystallography_Vol.C(1991)_Tables_6.1.1.4_and_6.1.1.5
Zn+2 11.97190 2.99460 7.38620 0.20310 6.46680 7.08260 1.39400 18.09950 0.78070 -1.61200 0.67800 International_Tables_for_Crystallography_Vol.C(1991)_Tables_6.1.1.4_and_6.1.1.5
Ga+3 12.69200 2.81262 6.69883 0.22789 6.06692 6.36441 1.00660 14.41220 1.53545 -1.35400 0.77700 International_Tables_for_Crystallography_Vol.C(1991)_Tables_6.1.1.4_and_6.1.1.5
F-1 3.63220 5.27756 3.51057 14.73530 1.26064 0.44226 0.94071 47.34370 0.65340 0.06900 0.05300 International_Tables_for_Crystallography_Vol.C(1991)_Tables_6.1.1.4_and_6.1.1.5

loop_
_geom_angle_atom_site_label_1
_geom_angle_atom_site_label_2
_geom_angle_atom_site_label_3
_geom_angle
_geom_angle_site_symmetry_1
_geom_angle_site_symmetry_2
_geom_angle_site_symmetry_3
_geom_angle_publ_flag
F2 Ga F6 91.0(6) 3_656 . 2_646 yes
F5 Ga F6 86.9(6) 3_666 . 2_646 yes
F1 Ga F6 91.2(6) 4_555 . 2_646 yes
F4 Ga F6 94.4(6) 4_555 . 2_646 yes
F6 Ga F7 176.6(7) 2_646 . 4_555 yes
F2 Ga F5 177.2(6) 3_656 . 3_666 yes
F1 Ga F2 94.4(6) 4_555 . 3_656 yes
F2 Ga F4 89.0(6) 3_656 . 4_555 yes
F2 Ga F7 89.7(6) 3_656 . 4_555 yes
F1 Ga F5 87.6(7) 4_555 . 3_666 yes
F4 Ga F5 89.3(6) 4_555 . 3_666 yes
F5 Ga F7 92.3(6) 3_666 . 4_555 yes
F1 Ga F4 173.5(7) 4_555 . 4_555 yes
F1 Ga F7 92.2(7) 4_555 . 4_555 yes
F4 Ga F7 82.2(7) 4_555 . 4_555 yes
F2 Zn F3 100.6(6) . . 2_645 yes
F2 Zn F5 95.0(6) . . 2_645 yes
F2 Zn F6 98.9(5) . . 2_646 yes
F2 Zn F4 89.9(5) . . 2_745 yes
F2 Zn F3 178.4(6) . . 4_655 yes
F3 Zn F5 161.9(6) 2_645 . 2_645 yes
F3 Zn F6 93.7(6) 2_645 . 2_646 yes
F3 Zn F4 83.7(6) 2_645 . 2_745 yes
F3 Zn F3 78.6(5) 2_645 . 4_655 yes
F5 Zn F6 93.0(6) 2_645 . 2_646 yes
F4 Zn F5 87.2(6) 2_745 . 2_645 yes
F3 Zn F5 85.6(6) 4_655 . 2_645 yes
F4 Zn F6 171.2(5) 2_745 . 2_646 yes
F3 Zn F6 82.6(5) 4_655 . 2_646 yes
F3 Zn F4 88.7(5) 4_655 . 2_745 yes
Ga F2 Zn 130.9(8) 3_656 . . yes
Zn F3 Zn 101.4(6) 2_655 . 4_454 yes
Ga F4 Zn 134.8(8) 4_554 . 2_755 yes
Ga F5 Zn 129.1(8) 3_666 . 2_655 yes
Ga F6 Zn 135.9(8) 2_656 . 2_656 yes

loop_
_geom_bond_atom_site_label_1
_geom_bond_atom_site_label_2
_geom_bond_distance
_geom_bond_site_symmetry_1
_geom_bond_site_symmetry_2
_geom_bond_publ_flag
Ga F6 1.894(14) . 2_646 yes
Ga F2 1.928(15) . 3_656 yes
Ga F5 1.888(15) . 3_666 yes
Ga F1 1.833(16) . 4_555 yes
Ga F4 1.919(13) . 4_555 yes
Ga F7 1.802(13) . 4_555 yes
Zn F2 1.957(12) . . yes
Zn F3 1.938(14) . 2_645 yes
Zn F5 2.129(15) . 2_645 yes
Zn F6 1.984(14) . 2_646 yes
Zn F4 2.082(14) . 2_745 yes
Zn F3 2.009(12) . 4_655 yes

loop_
_geom_torsion_atom_site_label_1
_geom_torsion_atom_site_label_2
_geom_torsion_atom_site_label_3
_geom_torsion_atom_site_label_4
_geom_torsion
_geom_torsion_site_symmetry_1
_geom_torsion_site_symmetry_2
_geom_torsion_site_symmetry_3
_geom_torsion_site_symmetry_4
_geom_torsion_publ_flag
F2 Ga F6 Zn -70.0(10) 3_656 . 2_646 . no
F5 Ga F6 Zn 108.1(11) 3_666 . 2_646 . no
F1 Ga F6 Zn -164.5(11) 4_555 . 2_646 . no
F4 Ga F6 Zn 19.0(11) 4_555 . 2_646 . no
F3 Zn F2 Ga -4.1(10) 2_645 . . 3_656 no
F5 Zn F2 Ga 166.6(9) 2_645 . . 3_656 no
F6 Zn F2 Ga -99.6(9) 2_646 . . 3_656 no
F4 Zn F2 Ga 79.4(9) 2_745 . . 3_656 no
F2 Zn F5 Ga 58.9(10) . . 2_645 4_554 no
F2 Zn F6 Ga 124.6(10) . . 2_646 . no
F3 Zn F6 Ga 23.3(11) 2_645 . 2_646 . no
F5 Zn F6 Ga -139.9(11) 2_645 . 2_646 . no
F3 Zn F6 Ga -54.7(10) 4_655 . 2_646 . no
